data_4022683
loop_
_publ_author_name
'Sivaramakrishnan Muthukrishnan'
'Sarah M. Mandel'
'John C. Hackett'
'Pradeep N. D. Singh'
'Christopher M. Hadad'
'Jeanette A. Krause'
'Anna D. Gudmundsd\'ottir'

_publ_contact_author_address
;     Department of Chemistry
      University of Cincinnati
      Cincinnati, OH 45221-0172 USA
;
_publ_contact_author_email anna.gudmundsdottir@uc.edu
_publ_contact_author_fax '513 556 9239'
_publ_contact_author_name 'Dr. Anna D. Gudmundsdottir'
_publ_contact_author_phone '513 556 3380'
_publ_section_title
;
 Competition between \a-Cleavage and Energy Transfer in
 \a-Azidoacetophenones
;
_journal_name_full 'Journal of Organic Chemistry'
_journal_page_first 2757
_journal_page_last 2768
_journal_paper_doi 10.1021/jo062160k
_journal_volume 72
_journal_year 2007
_chemical_formula_moiety 'C9 H9 N3 O S'
_chemical_formula_sum 'C9 H9 N3 O S'
_chemical_formula_weight 207.25
_chemical_name_systematic
; 
 ? 
;
_space_group_IT_number 19
_symmetry_cell_setting orthorhombic
_symmetry_space_group_name_Hall 'P 2ac 2ab'
_symmetry_space_group_name_H-M 'P 21 21 21'
_atom_sites_solution_hydrogens geom
_atom_sites_solution_primary direct
_atom_sites_solution_secondary difmap
_audit_creation_method SHELXL-97
_cell_angle_alpha 90.00
_cell_angle_beta 90.00
_cell_angle_gamma 90.00
_cell_formula_units_Z 4
_cell_length_a 5.5956(5)
_cell_length_b 12.3776(11)
_cell_length_c 13.8471(13)
_cell_measurement_reflns_used 3322
_cell_measurement_temperature 150(2)
_cell_measurement_theta_max 28.29
_cell_measurement_theta_min 2.94
_cell_volume 959.05(15)
_computing_cell_refinement 'Bruker SAINT v6.28A'
_computing_data_collection 'Bruker SMART v5.628'
_computing_data_reduction 'Bruker SAINT v6.28A'
_computing_molecular_graphics 'Bruker SHELXTL v6.12'
_computing_publication_material 'Bruker SHELXTL v6.12'
_computing_structure_refinement 'Bruker SHELXTL v6.12'
_computing_structure_solution 'Bruker SHELXTL v6.12'
_diffrn_ambient_temperature 150(2)
_diffrn_measured_fraction_theta_full 0.999
_diffrn_measured_fraction_theta_max 0.999
_diffrn_measurement_device_type 'Bruker SMART6000 CCD'
_diffrn_measurement_method '\w scans'
_diffrn_radiation_monochromator graphite
_diffrn_radiation_source 'fine-focus sealed tube'
_diffrn_radiation_type MoK\a
_diffrn_radiation_wavelength 0.71073
_diffrn_reflns_av_R_equivalents 0.0560
_diffrn_reflns_av_sigmaI/netI 0.0356
_diffrn_reflns_limit_h_max 7
_diffrn_reflns_limit_h_min -7
_diffrn_reflns_limit_k_max 16
_diffrn_reflns_limit_k_min -16
_diffrn_reflns_limit_l_max 18
_diffrn_reflns_limit_l_min -18
_diffrn_reflns_number 13302
_diffrn_reflns_theta_full 28.29
_diffrn_reflns_theta_max 28.29
_diffrn_reflns_theta_min 2.94
_diffrn_standards_decay_% 0
_diffrn_standards_interval_count 0
_diffrn_standards_interval_time 0
_diffrn_standards_number 0
_exptl_absorpt_coefficient_mu 0.305
_exptl_absorpt_correction_T_max 0.9909
_exptl_absorpt_correction_T_min 0.8954
_exptl_absorpt_correction_type multi-scan
_exptl_absorpt_process_details 'SADABS v2.03 (Sheldrick)'
_exptl_crystal_colour colorless
_exptl_crystal_density_diffrn 1.435
_exptl_crystal_density_meas ?
_exptl_crystal_description needle
_exptl_crystal_F_000 432
_exptl_crystal_size_max 0.37
_exptl_crystal_size_mid 0.05
_exptl_crystal_size_min 0.03
_refine_diff_density_max 0.258
_refine_diff_density_min -0.182
_refine_diff_density_rms 0.047
_refine_ls_abs_structure_details 'Flack H D (1983), Acta Cryst. A39, 876-881, 977 Friedel pairs'
_refine_ls_abs_structure_Flack 0.00(8)
_refine_ls_extinction_method none
_refine_ls_goodness_of_fit_ref 1.057
_refine_ls_hydrogen_treatment mixed
_refine_ls_matrix_type full
_refine_ls_number_parameters 164
_refine_ls_number_reflns 2375
_refine_ls_number_restraints 0
_refine_ls_restrained_S_all 1.057
_refine_ls_R_factor_all 0.0454
_refine_ls_R_factor_gt 0.0304
_refine_ls_shift/su_max 0.314
_refine_ls_shift/su_mean 0.004
_refine_ls_structure_factor_coef Fsqd
_refine_ls_weighting_details 'calc w=1/[\s^2^(Fo^2^)+(0.0362P)^2^+0.1037P] where P=(Fo^2^+2Fc^2^)/3'
_refine_ls_weighting_scheme calc
_refine_ls_wR_factor_gt 0.0675
_refine_ls_wR_factor_ref 0.0748
_reflns_number_gt 1993
_reflns_number_total 2375
_reflns_threshold_expression >2\s(I)
_cod_data_source_file jo062160ksi20061221_044217.cif
_cod_data_source_block 1B
_cod_depositor_comments
;
The following automatic conversions were performed:
'_symmetry_cell_setting' value 'Orthorhombic' changed to 'orthorhombic'
according to '/home/saulius/struct/CIF-dictionaries/cif_core.dic'
dictionary named 'cif_core.dic' version 2.4.1 from 2010-06-29.

Automatic conversion script
Id: cif_fix_enum 1527 2010-12-29 10:47:43Z saulius 
;
_cod_database_code 4022683

loop_
_symmetry_equiv_pos_as_xyz
'x, y, z'
'-x+1/2, -y, z+1/2'
'-x, y+1/2, -z+1/2'
'x+1/2, -y+1/2, -z'

loop_
_atom_site_label
_atom_site_type_symbol
_atom_site_fract_x
_atom_site_fract_y
_atom_site_fract_z
_atom_site_U_iso_or_equiv
_atom_site_adp_type
_atom_site_occupancy
_atom_site_symmetry_multiplicity
_atom_site_calc_flag
S1 S -0.10642(9) 0.46420(4) 0.38703(4) 0.02775(13) Uani 1 1 d
O1 O 0.5266(2) 0.00266(10) 0.33334(10) 0.0277(3) Uani 1 1 d
N1 N 0.2715(3) -0.18345(12) 0.34872(11) 0.0264(4) Uani 1 1 d
N2 N 0.4568(3) -0.20713(11) 0.39307(13) 0.0271(3) Uani 1 1 d
N3 N 0.6253(4) -0.24162(15) 0.42652(14) 0.0406(4) Uani 1 1 d
C1 C 0.2091(3) 0.12565(13) 0.36033(12) 0.0196(4) Uani 1 1 d
C2 C -0.0141(3) 0.14422(14) 0.40286(13) 0.0201(4) Uani 1 1 d
H2 H -0.105(4) 0.0881(16) 0.4320(14) 0.024(5) Uiso 1 1 d
C3 C -0.1021(3) 0.24843(14) 0.41126(12) 0.0206(4) Uani 1 1 d
H3 H -0.253(3) 0.2608(14) 0.4431(14) 0.019(5) Uiso 1 1 d
C4 C 0.0278(3) 0.33584(13) 0.37552(12) 0.0199(4) Uani 1 1 d
C5 C 0.2489(3) 0.31811(14) 0.33144(13) 0.0220(4) Uani 1 1 d
H5 H 0.342(3) 0.3758(14) 0.3088(14) 0.017(5) Uiso 1 1 d
C6 C 0.3378(3) 0.21393(14) 0.32481(13) 0.0215(4) Uani 1 1 d
H6 H 0.489(4) 0.2021(16) 0.2946(15) 0.024(5) Uiso 1 1 d
C7 C 0.3168(3) 0.01616(14) 0.35407(13) 0.0209(4) Uani 1 1 d
C8 C 0.1589(3) -0.08091(14) 0.37638(15) 0.0230(4) Uani 1 1 d
H8A H 0.119(4) -0.0798(16) 0.4472(17) 0.036(6) Uiso 1 1 d
H8B H 0.016(4) -0.0760(16) 0.3426(15) 0.026(6) Uiso 1 1 d
C9 C 0.1339(4) 0.55737(16) 0.36470(18) 0.0344(5) Uani 1 1 d
H9A H 0.066(4) 0.6299(18) 0.3725(17) 0.042(6) Uiso 1 1 d
H9B H 0.190(4) 0.5496(19) 0.298(2) 0.049(7) Uiso 1 1 d
H9C H 0.262(4) 0.548(2) 0.4131(19) 0.052(8) Uiso 1 1 d

loop_
_atom_site_aniso_label
_atom_site_aniso_U_11
_atom_site_aniso_U_22
_atom_site_aniso_U_33
_atom_site_aniso_U_23
_atom_site_aniso_U_13
_atom_site_aniso_U_12
S1 0.0301(2) 0.0214(2) 0.0318(3) 0.00067(19) 0.0050(2) 0.00357(19)
O1 0.0227(6) 0.0259(7) 0.0344(8) -0.0021(5) 0.0038(6) 0.0000(5)
N1 0.0278(9) 0.0218(8) 0.0294(9) -0.0008(6) -0.0024(7) -0.0019(7)
N2 0.0338(9) 0.0208(7) 0.0266(8) 0.0006(7) 0.0034(7) 0.0003(6)
N3 0.0409(11) 0.0417(10) 0.0392(11) 0.0056(8) -0.0011(9) 0.0117(9)
C1 0.0202(8) 0.0207(8) 0.0178(9) -0.0013(6) -0.0016(7) -0.0023(7)
C2 0.0193(8) 0.0206(8) 0.0203(9) 0.0013(7) 0.0007(7) -0.0051(7)
C3 0.0168(8) 0.0243(8) 0.0207(9) -0.0025(6) -0.0003(7) 0.0000(7)
C4 0.0221(8) 0.0208(8) 0.0167(9) 0.0004(6) -0.0035(7) 0.0004(6)
C5 0.0229(9) 0.0216(8) 0.0215(9) 0.0024(7) 0.0013(8) -0.0018(7)
C6 0.0201(9) 0.0240(9) 0.0205(9) 0.0007(7) 0.0012(7) -0.0002(7)
C7 0.0210(8) 0.0226(9) 0.0191(9) -0.0025(7) -0.0010(7) -0.0015(7)
C8 0.0239(9) 0.0192(8) 0.0259(10) -0.0016(8) 0.0003(8) -0.0013(7)
C9 0.0394(12) 0.0228(10) 0.0410(14) -0.0025(8) 0.0033(11) -0.0032(8)

loop_
_atom_type_symbol
_atom_type_description
_atom_type_scat_dispersion_real
_atom_type_scat_dispersion_imag
_atom_type_scat_source
C C 0.0033 0.0016 'International Tables Vol C Tables 4.2.6.8 and 6.1.1.4'
H H 0.0000 0.0000 'International Tables Vol C Tables 4.2.6.8 and 6.1.1.4'
N N 0.0061 0.0033 'International Tables Vol C Tables 4.2.6.8 and 6.1.1.4'
O O 0.0106 0.0060 'International Tables Vol C Tables 4.2.6.8 and 6.1.1.4'
S S 0.1246 0.1234 'International Tables Vol C Tables 4.2.6.8 and 6.1.1.4'

loop_
_geom_angle_atom_site_label_1
_geom_angle_atom_site_label_2
_geom_angle_atom_site_label_3
_geom_angle
C4 S1 C9 104.10(10)
N2 N1 C8 115.72(16)
N3 N2 N1 170.5(2)
C6 C1 C2 118.64(16)
C6 C1 C7 118.92(15)
C2 C1 C7 122.42(15)
C3 C2 C1 120.35(16)
C2 C3 C4 120.48(17)
C3 C4 C5 119.67(16)
C3 C4 S1 116.40(13)
C5 C4 S1 123.91(13)
C6 C5 C4 119.55(16)
C5 C6 C1 121.29(17)
O1 C7 C1 121.93(16)
O1 C7 C8 119.85(16)
C1 C7 C8 118.21(14)
N1 C8 C7 112.36(14)

loop_
_geom_bond_atom_site_label_1
_geom_bond_atom_site_label_2
_geom_bond_distance
S1 C4 1.7646(17)
S1 C9 1.798(2)
O1 C7 1.220(2)
N1 N2 1.240(2)
N1 C8 1.468(2)
N2 N3 1.134(2)
C1 C6 1.398(2)
C1 C2 1.400(2)
C1 C7 1.486(2)
C2 C3 1.386(2)
C3 C4 1.394(2)
C4 C5 1.397(2)
C5 C6 1.385(3)
C7 C8 1.523(2)

loop_
_geom_torsion_atom_site_label_1
_geom_torsion_atom_site_label_2
_geom_torsion_atom_site_label_3
_geom_torsion_atom_site_label_4
_geom_torsion
C8 N1 N2 N3 176.7(11)
C6 C1 C2 C3 -1.4(3)
C7 C1 C2 C3 176.84(17)
C1 C2 C3 C4 1.5(3)
C2 C3 C4 C5 -0.4(3)
C2 C3 C4 S1 178.11(14)
C9 S1 C4 C3 165.29(14)
C9 S1 C4 C5 -16.30(18)
C3 C4 C5 C6 -0.8(3)
S1 C4 C5 C6 -179.13(14)
C4 C5 C6 C1 0.8(3)
C2 C1 C6 C5 0.3(3)
C7 C1 C6 C5 -178.05(16)
C6 C1 C7 O1 11.8(3)
C2 C1 C7 O1 -166.44(17)
C6 C1 C7 C8 -169.40(16)
C2 C1 C7 C8 12.3(2)
N2 N1 C8 C7 64.2(2)
O1 C7 C8 N1 -12.8(2)
C1 C7 C8 N1 168.37(15)

loop_
_cod_related_entry_id
_cod_related_entry_database
_cod_related_entry_code
1 ChemSpider 17284184
